data_4312672
loop_
_publ_author_name
'Masayasu Mizuno'
'Hideki Hayashi'
'Shuhei Fujinami'
'Hideki Furutachi'
'Shigenori Nagatomo'
'Shigenori Otake'
'Kounosuke Uozumi'
'Masatatsu Suzuki'
'Teizo Kitagawa'

_publ_contact_author_address
;
Department of Chemistry, Faculty of Science, Kanazawa University,
Kakuma-machi, Kanazawa 920-1192, Japan
;
_publ_contact_author_email ' Prof Masatatsu Suzuki'
_publ_contact_author_fax ' +81-76-264-5742 '
_publ_contact_author_name ' Prof Masatatsu Suzuki'
_publ_contact_author_phone ' +81-76-264-5701 '
_publ_section_title
;
 Ligand Effect on Reversible Conversion between Copper(I) and
 Bis(\m-oxo)dicopper(III) Complex with a Sterically Hindered Tetradentate
 Tripodal Ligand and Monooxygenase Activity of Bis(\m-oxo)dicopper(III)
 Complex
;
_journal_name_full 'Inorganic Chemistry'
_journal_page_first 8534
_journal_page_last 8544
_journal_paper_doi 10.1021/ic0345166
_journal_volume 42
_journal_year 2003
_chemical_formula_moiety 'C21 H24 Cu N4, Cl O4 '
_chemical_formula_sum 'C21 H24 Cl Cu N4 O4'
_chemical_formula_weight 495.44
_space_group_IT_number 15
_symmetry_cell_setting monoclinic
_symmetry_Int_Tables_number 15
_symmetry_space_group_name_Hall '-C 2yc'
_symmetry_space_group_name_H-M 'C 1 2/c 1'
_cell_angle_alpha 90
_cell_angle_beta 100.123(7)
_cell_angle_gamma 90
_cell_formula_units_Z 8
_cell_length_a 20.305(4)
_cell_length_b 12.705(2)
_cell_length_c 16.867(3)
_cell_measurement_reflns_used 9740
_cell_measurement_temperature 123.2
_cell_measurement_theta_max 27.5
_cell_measurement_theta_min 3.2
_cell_volume 4283.5(13)
_computing_cell_refinement CRYSTALCLEAR
_computing_data_collection CRYSTALCLEAR
_computing_data_reduction 'teXsan Ver. 1.11'
_computing_publication_material 'teXsan Ver. 1.11'
_computing_structure_refinement 'teXsan Ver. 1.10'
_computing_structure_solution SIR92
_diffrn_detector_area_resol_mean 14.62
_diffrn_measured_fraction_theta_full 0.9813
_diffrn_measured_fraction_theta_max 0.9813
_diffrn_measurement_device_type 'Rigaku/MSC Mercury CCD'
_diffrn_measurement_method \w
_diffrn_radiation_monochromator 'equatorial mounted graphite'
_diffrn_radiation_type 'Mo K\a'
_diffrn_radiation_wavelength 0.7107
_diffrn_reflns_av_R_equivalents 0.044
_diffrn_reflns_limit_h_max 21
_diffrn_reflns_limit_h_min -26
_diffrn_reflns_limit_k_max 13
_diffrn_reflns_limit_k_min -16
_diffrn_reflns_limit_l_max 21
_diffrn_reflns_limit_l_min -21
_diffrn_reflns_number 17852
_diffrn_reflns_theta_full 27.48
_diffrn_reflns_theta_max 27.48
_exptl_absorpt_coefficient_mu 1.181
_exptl_absorpt_correction_T_max 0.838
_exptl_absorpt_correction_T_min 0.660
_exptl_absorpt_correction_type multi-scan
_exptl_absorpt_process_details '(Jacobson, 1998)'
_exptl_crystal_colour Pale-yellow
_exptl_crystal_density_diffrn 1.536
_exptl_crystal_density_method 'not measured'
_exptl_crystal_description Prism
_exptl_crystal_F_000 2048.0
_exptl_crystal_size_max 0.45
_exptl_crystal_size_mid 0.30
_exptl_crystal_size_min 0.15
_refine_diff_density_max 0.69
_refine_diff_density_min -0.98
_refine_ls_extinction_method none
_refine_ls_goodness_of_fit_ref 1.380
_refine_ls_hydrogen_treatment noref
_refine_ls_number_parameters 280
_refine_ls_number_reflns 3777
_refine_ls_R_factor_gt 0.0442
_refine_ls_shift/su_max 0.0022
_refine_ls_structure_factor_coef F
_refine_ls_weighting_details 'w = 1/[\s^2^(Fo) + 0.00116|Fo|^2^]'
_refine_ls_weighting_scheme calc
_refine_ls_wR_factor_ref 0.0636
_reflns_number_gt 3777
_reflns_number_total 4828
_reflns_threshold_expression F^2^>3.0\s(F^2^)
_cod_data_source_file ic0345166_2.cif
_cod_data_source_block I
_cod_original_cell_volume 4283(1)
_cod_original_formula_sum 'C21 H24 Cl Cu N4 O4 '
_cod_database_code 4312672

loop_
_symmetry_equiv_pos_as_xyz
x,y,z
-x,y,1/2-z
-x,-y,-z
x,-y,1/2+z
1/2+x,1/2+y,z
1/2-x,1/2+y,1/2-z
1/2-x,1/2-y,-z
1/2+x,1/2-y,1/2+z

loop_
_atom_site_label
_atom_site_type_symbol
_atom_site_fract_x
_atom_site_fract_y
_atom_site_fract_z
_atom_site_U_iso_or_equiv
_atom_site_adp_type
_atom_site_occupancy
_atom_site_calc_flag
_atom_site_refinement_flags
_atom_site_disorder_assembly
_atom_site_disorder_group
Cu1 Cu 0.81749(2) 0.15682(3) 0.19350(2) 0.0201(1) Uani 1.00 d . . .
N1 N 0.7708(1) 0.2735(2) 0.2589(2) 0.0212(7) Uani 1.00 d . . .
N2 N 0.8650(1) 0.0667(2) 0.2818(1) 0.0189(6) Uani 1.00 d . . .
N3 N 0.8743(1) 0.2812(2) 0.1679(2) 0.0222(6) Uani 1.00 d . . .
N4 N 0.7236(1) 0.1363(2) 0.1366(2) 0.0203(6) Uani 1.00 d . . .
C1 C 0.8047(2) 0.2705(2) 0.3444(2) 0.0243(8) Uani 1.00 d . . .
C2 C 0.8084(2) 0.1590(2) 0.3808(2) 0.0222(8) Uani 1.00 d . . .
C3 C 0.8600(1) 0.0834(2) 0.3597(2) 0.0194(7) Uani 1.00 d . . .
C4 C 0.8987(2) 0.0259(2) 0.4217(2) 0.0227(8) Uani 1.00 d . . .
C5 C 0.9423(2) -0.0505(2) 0.4038(2) 0.0253(8) Uani 1.00 d . . .
C6 C 0.9470(1) -0.0679(2) 0.3242(2) 0.0220(7) Uani 1.00 d . . .
C7 C 0.9079(1) -0.0080(2) 0.2652(2) 0.0196(7) Uani 1.00 d . . .
C8 C 0.7847(2) 0.3723(3) 0.2194(2) 0.0284(9) Uani 1.00 d . . .
C9 C 0.8528(2) 0.3740(3) 0.1943(2) 0.0249(8) Uani 1.00 d . . .
C10 C 0.8890(2) 0.4657(3) 0.1939(2) 0.0302(9) Uani 1.00 d . . .
C11 C 0.9489(2) 0.4626(3) 0.1653(2) 0.0320(9) Uani 1.00 d . . .
C12 C 0.9714(2) 0.3703(3) 0.1387(2) 0.0295(9) Uani 1.00 d . . .
C13 C 0.9325(2) 0.2791(3) 0.1411(2) 0.0243(8) Uani 1.00 d . . .
C14 C 0.9550(2) 0.1760(3) 0.1138(2) 0.0321(9) Uani 1.00 d . . .
C15 C 0.6995(2) 0.2487(3) 0.2467(2) 0.0259(8) Uani 1.00 d . . .
C16 C 0.6764(2) 0.1846(2) 0.1708(2) 0.0209(7) Uani 1.00 d . . .
C17 C 0.6084(2) 0.1717(2) 0.1414(2) 0.0242(8) Uani 1.00 d . . .
C18 C 0.5888(2) 0.1064(3) 0.0760(2) 0.0301(9) Uani 1.00 d . . .
C19 C 0.6367(2) 0.0565(3) 0.0407(2) 0.0297(9) Uani 1.00 d . . .
C20 C 0.7040(2) 0.0736(3) 0.0713(2) 0.0232(8) Uani 1.00 d . . .
C21 C 0.7583(2) 0.0262(3) 0.0335(2) 0.0322(9) Uani 1.00 d . . .
Cl1 Cl 0.59538(4) 0.24531(6) 0.41006(5) 0.0201(2) Uani 1.00 d . . .
O1 O 0.5560(1) 0.2350(2) 0.4725(2) 0.0409(8) Uani 1.00 d . . .
O2 O 0.5565(1) 0.2179(2) 0.3328(2) 0.0318(6) Uani 1.00 d . . .
O3 O 0.6526(1) 0.1768(2) 0.4277(2) 0.0378(7) Uani 1.00 d . . .
O4 O 0.6179(1) 0.3521(2) 0.4065(2) 0.0369(7) Uani 1.00 d . . .
H1 H 0.8489 0.2966 0.3477 0.0292 Uiso 1.00 calc . . .
H2 H 0.7807 0.3144 0.3750 0.0292 Uiso 1.00 calc . . .
H3 H 0.8168 0.1668 0.4377 0.0267 Uiso 1.00 calc . . .
H4 H 0.7658 0.1273 0.3643 0.0267 Uiso 1.00 calc . . .
H5 H 0.8950 0.0393 0.4762 0.0272 Uiso 1.00 calc . . .
H6 H 0.9686 -0.0902 0.4455 0.0304 Uiso 1.00 calc . . .
H7 H 0.9765 -0.1201 0.3101 0.0264 Uiso 1.00 calc . . .
H8 H 0.9115 -0.0201 0.2105 0.0236 Uiso 1.00 calc . . .
H9 H 0.7515 0.3818 0.1728 0.0341 Uiso 1.00 calc . . .
H10 H 0.7826 0.4287 0.2558 0.0341 Uiso 1.00 calc . . .
H11 H 0.8732 0.5297 0.2129 0.0362 Uiso 1.00 calc . . .
H12 H 0.9744 0.5251 0.1643 0.0384 Uiso 1.00 calc . . .
H13 H 1.0124 0.3676 0.1189 0.0355 Uiso 1.00 calc . . .
H14 H 0.9605 0.1275 0.1574 0.0385 Uiso 1.00 calc . . .
H15 H 0.9223 0.1498 0.0710 0.0385 Uiso 1.00 calc . . .
H16 H 0.9963 0.1847 0.0956 0.0385 Uiso 1.00 calc . . .
H17 H 0.6908 0.2095 0.2918 0.0310 Uiso 1.00 calc . . .
H18 H 0.6750 0.3127 0.2429 0.0310 Uiso 1.00 calc . . .
H19 H 0.5760 0.2072 0.1659 0.0291 Uiso 1.00 calc . . .
H20 H 0.5426 0.0958 0.0555 0.0361 Uiso 1.00 calc . . .
H21 H 0.6238 0.0110 -0.0040 0.0356 Uiso 1.00 calc . . .
H22 H 0.7862 -0.0162 0.0720 0.0387 Uiso 1.00 calc . . .
H23 H 0.7391 -0.0160 -0.0111 0.0387 Uiso 1.00 calc . . .
H24 H 0.7843 0.0807 0.0157 0.0387 Uiso 1.00 calc . . .

loop_
_atom_site_aniso_label
_atom_site_aniso_U_11
_atom_site_aniso_U_22
_atom_site_aniso_U_33
_atom_site_aniso_U_12
_atom_site_aniso_U_13
_atom_site_aniso_U_23
Cu1 0.0165(2) 0.0226(2) 0.0213(2) 0.0038(1) 0.0037(1) -0.0059(1)
N1 0.021(1) 0.021(1) 0.023(1) 0.0051(10) 0.005(1) -0.001(1)
N2 0.017(1) 0.020(1) 0.019(1) -0.0053(9) 0.0028(10) -0.0012(10)
N3 0.024(1) 0.021(1) 0.021(1) 0.003(1) 0.000(1) 0.005(1)
N4 0.017(1) 0.024(1) 0.020(1) 0.0040(10) 0.0028(10) -0.003(1)
C1 0.027(2) 0.022(2) 0.024(2) 0.004(1) 0.006(1) -0.006(1)
C2 0.018(1) 0.026(2) 0.023(2) 0.000(1) 0.005(1) -0.001(1)
C3 0.016(1) 0.019(1) 0.023(2) -0.003(1) 0.003(1) -0.001(1)
C4 0.023(2) 0.025(2) 0.020(2) -0.002(1) 0.002(1) 0.005(1)
C5 0.025(2) 0.023(2) 0.027(2) 0.001(1) 0.003(1) 0.007(1)
C6 0.020(1) 0.018(1) 0.029(2) 0.002(1) 0.008(1) 0.003(1)
C7 0.019(1) 0.016(1) 0.024(2) -0.002(1) 0.003(1) -0.001(1)
C8 0.033(2) 0.022(2) 0.032(2) 0.009(1) 0.011(1) 0.001(1)
C9 0.030(2) 0.023(2) 0.020(2) 0.005(1) 0.000(1) 0.003(1)
C10 0.041(2) 0.022(2) 0.026(2) 0.006(1) 0.002(1) 0.004(1)
C11 0.033(2) 0.030(2) 0.030(2) -0.003(1) 0.000(1) 0.009(1)
C12 0.030(2) 0.031(2) 0.027(2) 0.003(1) 0.003(1) 0.010(1)
C13 0.025(2) 0.029(2) 0.019(2) 0.003(1) 0.003(1) 0.007(1)
C14 0.032(2) 0.033(2) 0.035(2) 0.002(1) 0.017(2) 0.000(1)
C15 0.022(2) 0.032(2) 0.025(2) 0.009(1) 0.005(1) -0.005(1)
C16 0.020(1) 0.022(1) 0.022(2) 0.005(1) 0.006(1) 0.001(1)
C17 0.019(2) 0.026(2) 0.029(2) 0.007(1) 0.006(1) 0.002(1)
C18 0.018(2) 0.040(2) 0.030(2) 0.004(1) -0.003(1) -0.004(1)
C19 0.025(2) 0.036(2) 0.025(2) 0.005(1) -0.004(1) -0.009(1)
C20 0.022(1) 0.028(2) 0.019(2) 0.007(1) 0.003(1) -0.002(1)
C21 0.026(2) 0.043(2) 0.027(2) 0.008(1) 0.002(1) -0.015(2)
Cl1 0.0166(3) 0.0220(4) 0.0222(4) -0.0015(3) 0.0047(3) -0.0028(3)
O1 0.036(1) 0.049(2) 0.043(2) -0.009(1) 0.023(1) -0.002(1)
O2 0.028(1) 0.031(1) 0.032(1) 0.0026(10) -0.007(1) -0.006(1)
O3 0.029(1) 0.051(2) 0.033(1) 0.017(1) 0.005(1) 0.006(1)
O4 0.052(2) 0.027(1) 0.032(1) -0.017(1) 0.005(1) 0.000(1)

loop_
_atom_type_symbol
_atom_type_description
_atom_type_scat_dispersion_real
_atom_type_scat_dispersion_imag
_atom_type_scat_source
H H 0.000 0.000
;International Tables for Crystallography
(1992, Vol. C, Table 6.1.1.2)
;
C C 0.003 0.002
;International Tables for Crystallography
(1992, Vol. C, Tables 4.2.6.8 and 6.1.1.1)
;
N N 0.006 0.003
;International Tables for Crystallography
(1992, Vol. C, Tables 4.2.6.8 and 6.1.1.1)
;
O O 0.011 0.006
;International Tables for Crystallography
(1992, Vol. C, Tables 4.2.6.8 and 6.1.1.1)
;
Cl Cl 0.148 0.159
;International Tables for Crystallography
(1992, Vol. C, Tables 4.2.6.8 and 6.1.1.1)
;
Cu Cu 0.320 1.265
;International Tables for Crystallography
(1992, Vol. C, Tables 4.2.6.8 and 6.1.1.1)
;

loop_
_geom_angle_atom_site_label_1
_geom_angle_atom_site_label_2
_geom_angle_atom_site_label_3
_geom_angle
_geom_angle_site_symmetry_1
_geom_angle_site_symmetry_2
_geom_angle_site_symmetry_3
_geom_angle_publ_flag
N1 Cu1 N2 102.2(1) . . . yes
N1 Cu1 N3 83.8(1) . . . yes
N1 Cu1 N4 82.38(10) . . . yes
N2 Cu1 N3 112.65(10) . . . yes
N2 Cu1 N4 125.6(1) . . . yes
N3 Cu1 N4 121.7(1) . . . yes
Cu1 N1 C1 108.0(2) . . . yes
Cu1 N1 C8 102.6(2) . . . yes
Cu1 N1 C15 107.0(2) . . . yes
C1 N1 C8 111.6(3) . . . yes
C1 N1 C15 114.1(2) . . . yes
C8 N1 C15 112.7(2) . . . yes
Cu1 N2 C3 121.8(2) . . . yes
Cu1 N2 C7 119.7(2) . . . yes
C3 N2 C7 118.2(3) . . . yes
Cu1 N3 C9 112.0(2) . . . yes
Cu1 N3 C13 128.3(2) . . . yes
C9 N3 C13 118.8(3) . . . yes
Cu1 N4 C16 115.1(2) . . . yes
Cu1 N4 C20 125.8(2) . . . yes
C16 N4 C20 118.9(3) . . . yes
N1 C1 C2 113.1(3) . . . yes
C1 C2 C3 118.7(3) . . . yes
N2 C3 C2 120.2(3) . . . yes
N2 C3 C4 121.0(3) . . . yes
C2 C3 C4 118.6(3) . . . yes
C3 C4 C5 120.1(3) . . . yes
C4 C5 C6 118.8(3) . . . yes
C5 C6 C7 118.8(3) . . . yes
N2 C7 C6 123.1(3) . . . yes
N1 C8 C9 113.3(3) . . . yes
N3 C9 C8 116.2(3) . . . yes
N3 C9 C10 121.9(3) . . . yes
C8 C9 C10 121.8(3) . . . yes
C9 C10 C11 118.6(3) . . . yes
C10 C11 C12 120.3(3) . . . yes
C11 C12 C13 118.5(3) . . . yes
N3 C13 C12 121.8(3) . . . yes
N3 C13 C14 117.3(3) . . . yes
C12 C13 C14 120.9(3) . . . yes
N1 C15 C16 112.7(2) . . . yes
N4 C16 C15 117.8(3) . . . yes
N4 C16 C17 121.9(3) . . . yes
C15 C16 C17 120.2(3) . . . yes
C16 C17 C18 119.0(3) . . . yes
C17 C18 C19 119.6(3) . . . yes
C18 C19 C20 119.3(3) . . . yes
N4 C20 C19 121.4(3) . . . yes
N4 C20 C21 116.6(3) . . . yes
C19 C20 C21 122.0(3) . . . yes
O1 CL1 O2 110.7(2) . . . yes
O1 CL1 O3 109.0(2) . . . yes
O1 CL1 O4 109.8(2) . . . yes
O2 CL1 O3 109.5(2) . . . yes
O2 CL1 O4 108.6(2) . . . yes
O3 CL1 O4 109.2(2) . . . yes

loop_
_geom_bond_atom_site_label_1
_geom_bond_atom_site_label_2
_geom_bond_distance
_geom_bond_site_symmetry_1
_geom_bond_site_symmetry_2
_geom_bond_publ_flag
Cu1 N1 2.163(3) . . yes
Cu1 N2 1.989(3) . . yes
Cu1 N3 2.047(3) . . yes
Cu1 N4 1.995(3) . . yes
N1 C1 1.486(4) . . yes
N1 C8 1.472(4) . . yes
N1 C15 1.460(4) . . yes
N2 C3 1.354(4) . . yes
N2 C7 1.351(4) . . yes
N3 C9 1.360(4) . . yes
N3 C13 1.338(4) . . yes
N4 C16 1.350(4) . . yes
N4 C20 1.360(4) . . yes
C1 C2 1.540(4) . . yes
C2 C3 1.509(4) . . yes
C3 C4 1.399(4) . . yes
C4 C5 1.382(4) . . yes
C5 C6 1.381(5) . . yes
C6 C7 1.386(4) . . yes
C8 C9 1.514(5) . . yes
C9 C10 1.378(5) . . yes
C10 C11 1.387(5) . . yes
C11 C12 1.363(5) . . yes
C12 C13 1.406(5) . . yes
C13 C14 1.486(5) . . yes
C15 C16 1.520(4) . . yes
C16 C17 1.392(4) . . yes
C17 C18 1.381(5) . . yes
C18 C19 1.381(5) . . yes
C19 C20 1.390(4) . . yes
C20 C21 1.495(4) . . yes
CL1 O1 1.436(3) . . yes
CL1 O2 1.442(2) . . yes
CL1 O3 1.440(3) . . yes
CL1 O4 1.436(2) . . yes

loop_
_geom_contact_atom_site_label_1
_geom_contact_atom_site_label_2
_geom_contact_distance
_geom_contact_site_symmetry_1
_geom_contact_site_symmetry_2
_geom_contact_publ_flag
O1 C18 3.337(4) . 2_655 ?
O1 C4 3.562(4) . 7_656 ?
O1 C14 3.591(4) . 8_455 ?
O2 C11 3.246(4) . 6_645 ?
O2 O2 3.290(5) . 2_655 ?
O2 C10 3.445(4) . 6_645 ?
O2 C15 3.489(4) . . ?
O2 C6 3.501(4) . 5_455 ?
O2 C17 3.502(4) . 2_655 ?
O3 C10 3.393(4) . 6_645 ?
O3 C2 3.401(4) . . ?
O3 C15 3.476(4) . . ?
O3 C19 3.569(4) . 4_555 ?
O4 C4 3.354(4) . 7_656 ?
O4 C7 3.360(4) . 6_655 ?
O4 C21 3.367(4) . 6_655 ?
C5 C14 3.596(5) . 2_755 ?
C6 C17 3.575(4) . 6_645 ?
C6 C6 3.575(6) . 2_755 ?
C11 C11 3.222(7) . 2_755 ?
C12 C19 3.536(5) . 7_655 ?
